data_1529681
loop_
_publ_author_name
'Bottomley, F.'

_publ_section_title
;
 On the blue complexes of ruthenium. Part II. The structure of
 fac-trichlorotriammineruthenium(III)
;
_journal_name_full 'Canadian Journal of Chemistry'
_journal_page_first 2788
_journal_page_last 2791
_journal_volume 55
_journal_year 1977
_chemical_formula_sum 'Cl3 H9 N3 Ru'
_chemical_name_systematic '(Ru Cl3 (N H3)3)'
_space_group_IT_number 31
_symmetry_space_group_name_Hall 'P 2ac -2'
_symmetry_space_group_name_H-M 'P m n 21'
_cell_angle_alpha 90
_cell_angle_beta 90
_cell_angle_gamma 90
_cell_formula_units_Z 2
_cell_length_a 9.933
_cell_length_b 6.522
_cell_length_c 5.475
_cell_volume 354.687
_citation_journal_id_ASTM CJCHAG
_cod_data_source_file Bottomley_CJCHAG_1977_380.cif
_cod_data_source_block H9Cl3N3Ru1
_cod_original_formula_sum 'H9 Cl3 N3 Ru1'
_cod_database_code 1529681

loop_
_symmetry_equiv_pos_as_xyz
x,y,z
-x+1/2,-y,z+1/2
-x,y,z
x+1/2,-y,z+1/2

loop_
_atom_site_label
_atom_site_type_symbol
_atom_site_fract_x
_atom_site_fract_y
_atom_site_fract_z
_atom_site_occupancy
_atom_site_U_iso_or_equiv
Ru2 Ru+3 0 0.276 0.512 0.1 0.0
N1 N-3 0.1469 0.3928 0.241 1 0.0
Ru1 Ru+3 0 0.2773 0 0.9 0.0
Cl2 Cl-1 0 0.5931 -0.2225 1 0.0
Cl1 Cl-1 0.172 0.1397 -0.251 1 0.0
N2 N-3 0 -0.0003 0.204 1 0.0
